data_1101086
loop_
_publ_author_name
'Mohammad Abul Haj'
'Miguel Quir\'os'
'Juan M. Salas'

_publ_section_title
;
 Solution and solid state coexistence of head--head and head--tail
 isomers in dimeric Pd(II) and Pt(II) complexes of the type
 [M2(a--a)2(&#x00B5;-L-N3N4)2]2+ with a bridging triazolopyrimidine
 ligand and chelating bidentate diamines
;
_journal_issue 24
_journal_name_full 'J. Chem. Soc., Dalton Trans.'
_journal_page_first 4740
_journal_page_last 4745
_journal_paper_doi 10.1039/b207263g
_journal_year 2002
_chemical_formula_sum 'C26 H30 N18 O14 Pt2'
_chemical_formula_weight 1208.86
_space_group_IT_number 175
_symmetry_cell_setting hexagonal
_symmetry_space_group_name_Hall '-P 6'
_symmetry_space_group_name_H-M 'P 6/m'
_atom_sites_solution_hydrogens geom
_atom_sites_solution_primary direct
_atom_sites_solution_secondary difmap
_audit_creation_method SHELXL-97
_cell_angle_alpha 90.00
_cell_angle_beta 90.00
_cell_angle_gamma 120.00
_cell_formula_units_Z 6
_cell_length_a 26.509(2)
_cell_length_b 26.509(2)
_cell_length_c 10.1184(13)
_cell_measurement_reflns_used 46
_cell_measurement_temperature 293(2)
_cell_measurement_theta_max 10.46
_cell_measurement_theta_min 2.19
_cell_volume 6157.9(10)
_computing_cell_refinement 'Siemens XSCANS'
_computing_data_collection 'Siemens XSCANS'
_computing_data_reduction 'Siemens SHELXTL'
_computing_molecular_graphics 'Siemens SHELXTL'
_computing_publication_material 'SHELXL-97 (Sheldrick, 1997)'
_computing_structure_refinement 'SHELXL-97 (Sheldrick, 1997)'
_computing_structure_solution 'SHELXS-97 (Sheldrick, 1990)'
_diffrn_ambient_temperature 293(2)
_diffrn_measured_fraction_theta_full 0.999
_diffrn_measured_fraction_theta_max 0.999
_diffrn_measurement_device_type 'Siemens P4'
_diffrn_measurement_method '2\q/\w scans'
_diffrn_radiation_monochromator graphite
_diffrn_radiation_source 'fine-focus sealed tube'
_diffrn_radiation_type MoK\a
_diffrn_radiation_wavelength 0.71073
_diffrn_reflns_av_R_equivalents 0.0449
_diffrn_reflns_av_sigmaI/netI 0.0451
_diffrn_reflns_limit_h_max 27
_diffrn_reflns_limit_h_min -1
_diffrn_reflns_limit_k_max 1
_diffrn_reflns_limit_k_min -28
_diffrn_reflns_limit_l_max 10
_diffrn_reflns_limit_l_min -1
_diffrn_reflns_number 6833
_diffrn_reflns_theta_full 22.51
_diffrn_reflns_theta_max 22.51
_diffrn_reflns_theta_min 1.54
_diffrn_standards_decay_% 8.66
_diffrn_standards_interval_count 97
_diffrn_standards_number 3
_exptl_absorpt_coefficient_mu 6.891
_exptl_absorpt_correction_T_max 0.3788
_exptl_absorpt_correction_T_min 0.3313
_exptl_absorpt_correction_type psi-scan
_exptl_crystal_colour orange
_exptl_crystal_density_diffrn 1.956
_exptl_crystal_density_method 'not measured'
_exptl_crystal_description 'hexagonal blocks'
_exptl_crystal_F_000 3480
_exptl_crystal_size_max 0.25
_exptl_crystal_size_mid 0.1
_exptl_crystal_size_min 0.1
_refine_diff_density_max 1.385
_refine_diff_density_min -1.012
_refine_diff_density_rms 0.193
_refine_ls_extinction_method none
_refine_ls_goodness_of_fit_ref 1.137
_refine_ls_hydrogen_treatment mixed
_refine_ls_matrix_type full
_refine_ls_number_parameters 262
_refine_ls_number_reflns 2876
_refine_ls_number_restraints 20
_refine_ls_restrained_S_all 1.133
_refine_ls_R_factor_all 0.0782
_refine_ls_R_factor_gt 0.0494
_refine_ls_shift/su_max 0.000
_refine_ls_shift/su_mean 0.000
_refine_ls_structure_factor_coef Fsqd
_refine_ls_weighting_details 'calc w=1/[\s^2^(Fo^2^)+(0.0750P)^2^+60.0000P] where P=(Fo^2^+2Fc^2^)/3'
_refine_ls_weighting_scheme calc
_refine_ls_wR_factor_gt 0.1524
_refine_ls_wR_factor_ref 0.1703
_reflns_number_gt 2065
_reflns_number_total 2876
_reflns_threshold_expression >2sigma(I)
_cod_data_source_file b207263g.txt
_cod_data_source_block compound7
_cod_depositor_comments
;
The following automatic conversions were performed:

'_exptl_absorpt_correction_type' tag value 'psi-scans' was replaced
with 'psi-scan' value.

Automatic conversion script
Id: cif_fix_values 1646 2011-03-28 12:23:43Z adriana 
;
_cod_original_cell_volume 6158.0(11)
_cod_database_code 1101086

loop_
_symmetry_equiv_pos_as_xyz
'x, y, z'
'-y, x-y, z'
'-x+y, -x, z'
'-x, -y, z'
'y, -x+y, z'
'x-y, x, z'
'-x, -y, -z'
'y, -x+y, -z'
'x-y, x, -z'
'x, y, -z'
'-y, x-y, -z'
'-x+y, -x, -z'

loop_
_atom_site_label
_atom_site_type_symbol
_atom_site_fract_x
_atom_site_fract_y
_atom_site_fract_z
_atom_site_U_iso_or_equiv
_atom_site_adp_type
_atom_site_occupancy
_atom_site_symmetry_multiplicity
_atom_site_calc_flag
_atom_site_refinement_flags
_atom_site_disorder_assembly
_atom_site_disorder_group
Pt Pt 0.42599(2) 0.13539(2) 0.34379(7) 0.0465(3) Uani 1 1 d . . .
N1A N 0.6065(11) 0.2151(12) 0.6729(16) 0.057(6) Uiso 0.50 1 d PD . .
C2A C 0.5528(10) 0.1896(17) 0.722(3) 0.056(6) Uiso 0.50 1 d PD . .
H2A H 0.5456 0.1847 0.8153 0.068 Uiso 0.50 1 d PR . .
N3A N 0.5088(10) 0.1737(12) 0.6346(19) 0.036(3) Uiso 0.50 1 d PD . .
C3AA C 0.5369(5) 0.1877(7) 0.5175(18) 0.032(5) Uiso 0.50 1 d PD . .
N4A N 0.5155(10) 0.1819(12) 0.3972(19) 0.036(3) Uiso 0.50 1 d PD . .
C5A C 0.5550(11) 0.2019(17) 0.297(3) 0.056(6) Uiso 0.50 1 d PD . .
H5A H 0.5404 0.1903 0.2088 0.068 Uiso 0.50 1 d PR . .
C6A C 0.6141(12) 0.2320(15) 0.314(2) 0.057(6) Uiso 0.50 1 d PD . .
H6A H 0.6387 0.2505 0.2395 0.068 Uiso 0.50 1 d PR . .
C7A C 0.6387(8) 0.2389(10) 0.4392(19) 0.047(7) Uiso 0.50 1 d PD . .
O7A O 0.6909(6) 0.2632(6) 0.472(2) 0.049(5) Uiso 0.50 1 d P . .
N8A N 0.5960(5) 0.2142(7) 0.5391(16) 0.039(5) Uiso 0.50 1 d PD . .
N1B N 0.432(2) -0.0154(15) 0.6746(16) 0.070(6) Uiso 0.50 1 d PD . .
C2B C 0.423(2) 0.0252(17) 0.729(3) 0.060(6) Uiso 0.50 1 d PD . .
H2B H 0.4220 0.0313 0.8221 0.072 Uiso 0.50 1 d PR . .
N3B N 0.4224(15) 0.0610(13) 0.634(2) 0.040(3) Uiso 0.50 1 d PD . .
C3AB C 0.4244(8) 0.0383(6) 0.516(2) 0.033(5) Uiso 0.50 1 d PD . .
N4B N 0.4240(15) 0.0561(13) 0.395(2) 0.040(3) Uiso 0.50 1 d PD . .
C5B C 0.430(2) 0.0250(17) 0.294(4) 0.060(6) Uiso 0.50 1 d PD . .
H5B H 0.4324 0.0393 0.2060 0.072 Uiso 0.50 1 d PR . .
C6B C 0.428(2) -0.0270(17) 0.313(3) 0.070(6) Uiso 0.50 1 d PD . .
H6B H 0.4254 -0.0498 0.2375 0.084 Uiso 0.50 1 d PR . .
C7B C 0.4311(11) -0.0462(9) 0.439(2) 0.048(7) Uiso 0.50 1 d PD . .
O7B O 0.4327(7) -0.0907(7) 0.469(2) 0.063(6) Uiso 0.50 1 d P . .
N8B N 0.4279(7) -0.0111(6) 0.5395(16) 0.037(5) Uiso 0.50 1 d PD . .
N1P N 0.3408(5) 0.0990(5) 0.2934(13) 0.053(3) Uani 1 1 d . . .
C2P C 0.3005(6) 0.0443(7) 0.3095(17) 0.065(5) Uani 1 1 d . . .
H2P H 0.3081 0.0174 0.3507 0.077 Uiso 1 1 d R . .
C3P C 0.2460(8) 0.0293(9) 0.261(2) 0.084(6) Uani 1 1 d . . .
H3P H 0.2162 -0.0093 0.2646 0.101 Uiso 1 1 d R . .
C4P C 0.2357(8) 0.0683(10) 0.207(2) 0.093(7) Uani 1 1 d . . .
H4P H 0.1977 0.0567 0.1819 0.111 Uiso 1 1 d R . .
N5P N 0.2766(6) 0.1244(7) 0.1919(16) 0.082(5) Uani 1 1 d . . .
C6P C 0.3273(6) 0.1371(7) 0.2395(17) 0.059(4) Uani 1 1 d . . .
C7P C 0.3755(7) 0.1989(7) 0.2352(16) 0.056(4) Uani 1 1 d . . .
N8P N 0.3643(6) 0.2374(6) 0.1857(15) 0.070(4) Uani 1 1 d . . .
C9P C 0.4058(9) 0.2903(9) 0.1882(18) 0.084(6) Uani 1 1 d . . .
H9P H 0.3985 0.3184 0.1524 0.101 Uiso 1 1 d R . .
C10P C 0.4642(8) 0.3091(8) 0.242(2) 0.083(6) Uani 1 1 d . . .
H10P H 0.4941 0.3478 0.2438 0.100 Uiso 1 1 d R . .
C11P C 0.4702(8) 0.2625(7) 0.2942(19) 0.071(5) Uani 1 1 d . . .
H11P H 0.5053 0.2698 0.3313 0.085 Uiso 1 1 d R . .
N12P N 0.4254(5) 0.2078(5) 0.2907(14) 0.053(3) Uani 1 1 d . . .
N1N N 0.4482(11) 0.1563(14) 0.0000 0.078(7) Uani 1 2 d S . .
O1N O 0.3934(10) 0.1351(9) 0.0000 0.093(6) Uani 1 2 d S . .
O2N O 0.4635(11) 0.1188(12) 0.0000 0.120(8) Uani 1 2 d S . .
O3N O 0.4815(12) 0.2069(10) 0.0000 0.147(11) Uani 1 2 d S . .
N2N N 0.3296(15) 0.2368(17) 0.5000 0.102(9) Uani 1 2 d S . .
O4N O 0.3371(14) 0.1970(14) 0.5000 0.162(13) Uani 1 2 d S . .
O5N O 0.2759(16) 0.2186(13) 0.5000 0.164(11) Uani 1 2 d S . .
O6N O 0.3579(11) 0.2888(12) 0.5000 0.170(14) Uani 1 2 d S . .
O1W O 0.2650(9) 0.2095(9) 0.0000 0.105(6) Uiso 1 2 d S . .
O2W O 0.3368(10) 0.0066(9) 0.0000 0.118(7) Uiso 1 2 d S . .
O3W O 0.5711(17) 0.3222(18) 0.0000 0.191(16) Uiso 0.80 2 d SP . .
O4W O 0.5831(17) 0.1359(17) 0.0000 0.181(15) Uiso 0.80 2 d SP . .
O5W O 0.1525(15) 0.1163(15) 0.0000 0.159(12) Uiso 0.80 2 d SP . .
O6W O 0.1138(16) 0.0844(17) 0.274(4) 0.159(14) Uiso 0.50 1 d P . .
O7W O 0.184(2) 0.113(2) 0.5000 0.19(2) Uiso 0.60 2 d SP . .

loop_
_atom_site_aniso_label
_atom_site_aniso_U_11
_atom_site_aniso_U_22
_atom_site_aniso_U_33
_atom_site_aniso_U_23
_atom_site_aniso_U_13
_atom_site_aniso_U_12
Pt 0.0422(4) 0.0478(4) 0.0519(4) 0.0007(3) 0.0027(3) 0.0244(3)
N1P 0.037(7) 0.062(8) 0.058(8) 0.000(7) 0.002(6) 0.023(7)
C2P 0.039(9) 0.060(10) 0.078(14) 0.001(9) 0.001(8) 0.013(8)
C3P 0.072(12) 0.082(13) 0.087(15) -0.003(12) -0.022(12) 0.029(10)
C4P 0.057(11) 0.110(17) 0.101(17) -0.013(14) -0.039(12) 0.034(12)
N5P 0.066(10) 0.079(11) 0.092(13) 0.011(9) -0.017(9) 0.030(9)
C6P 0.048(9) 0.081(12) 0.056(11) -0.012(10) -0.003(9) 0.039(9)
C7P 0.067(10) 0.058(10) 0.052(11) 0.002(9) 0.006(9) 0.038(9)
N8P 0.070(9) 0.059(9) 0.091(13) 0.003(8) -0.008(8) 0.040(8)
C9P 0.123(17) 0.102(16) 0.069(14) 0.019(11) -0.010(12) 0.088(15)
C10P 0.096(14) 0.077(12) 0.095(16) 0.015(12) -0.004(13) 0.057(11)
C11P 0.070(11) 0.064(11) 0.083(13) 0.012(10) 0.016(10) 0.037(10)
N12P 0.049(7) 0.053(7) 0.064(9) -0.002(7) -0.002(7) 0.031(6)
N1N 0.068(15) 0.13(2) 0.031(12) 0.000 0.000 0.046(16)
O1N 0.113(16) 0.142(17) 0.058(12) 0.000 0.000 0.089(15)
O2N 0.124(19) 0.16(2) 0.089(17) 0.000 0.000 0.077(19)
O3N 0.15(2) 0.076(14) 0.12(2) 0.000 0.000 -0.008(16)
N2N 0.12(2) 0.17(3) 0.074(17) 0.000 0.000 0.12(3)
O4N 0.29(4) 0.28(3) 0.068(15) 0.000 0.000 0.26(3)
O5N 0.18(3) 0.18(3) 0.18(3) 0.000 0.000 0.13(3)
O6N 0.13(2) 0.102(19) 0.24(4) 0.000 0.000 0.022(18)

loop_
_atom_type_symbol
_atom_type_description
_atom_type_scat_dispersion_real
_atom_type_scat_dispersion_imag
_atom_type_scat_source
C C 0.0033 0.0016 'International Tables Vol C Tables 4.2.6.8 and 6.1.1.4'
H H 0.0000 0.0000 'International Tables Vol C Tables 4.2.6.8 and 6.1.1.4'
N N 0.0061 0.0033 'International Tables Vol C Tables 4.2.6.8 and 6.1.1.4'
O O 0.0106 0.0060 'International Tables Vol C Tables 4.2.6.8 and 6.1.1.4'
Pt Pt -1.7033 8.3905 'International Tables Vol C Tables 4.2.6.8 and 6.1.1.4'

loop_
_geom_angle_atom_site_label_1
_geom_angle_atom_site_label_2
_geom_angle_atom_site_label_3
_geom_angle
_geom_angle_site_symmetry_1
_geom_angle_site_symmetry_3
_geom_angle_publ_flag
N3A Pt N3B 89.2(13) 10_556 10_556 ?
N3A Pt N12P 94.5(9) 10_556 . ?
N3B Pt N12P 170.6(8) 10_556 . ?
N3A Pt N1P 171.7(7) 10_556 . ?
N3B Pt N1P 94.0(10) 10_556 . ?
N12P Pt N1P 81.2(5) . . ?
N3B Pt N4A 91.9(12) 10_556 . ?
N12P Pt N4A 93.0(8) . . ?
N1P Pt N4A 174.1(8) . . ?
N3A Pt N4B 87.2(12) 10_556 . ?
N12P Pt N4B 177.7(9) . . ?
N1P Pt N4B 96.9(10) . . ?
N4A Pt N4B 88.9(12) . . ?
C2A N1A N8A 102(2) . . ?
N1A C2A N3A 117(3) . . ?
C3AA N3A C2A 103(2) . . ?
N4A C3AA N3A 129.2(12) . . ?
N4A C3AA N8A 121.3(18) . . ?
N3A C3AA N8A 109.4(17) . . ?
C3AA N4A C5A 116(3) . . ?
C3AA N4A Pt 126.4(16) . . ?
C5A N4A Pt 117.1(17) . . ?
N4A C5A C6A 124(3) . . ?
C5A C6A C7A 121(3) . . ?
O7A C7A C6A 129.7(19) . . ?
O7A C7A N8A 118.2(18) . . ?
C6A C7A N8A 112.1(19) . . ?
C3AA N8A N1A 109.4(17) . . ?
C3AA N8A C7A 124.5(15) . . ?
N1A N8A C7A 126.0(15) . . ?
C2B N1B N8B 107(3) . . ?
N1B C2B N3B 110(3) . . ?
C3AB N3B C2B 107(3) . . ?
N4B C3AB N3B 131.0(13) . . ?
N4B C3AB N8B 121(2) . . ?
N3B C3AB N8B 108.0(19) . . ?
C3AB N4B C5B 117(3) . . ?
C3AB N4B Pt 125.1(19) . . ?
C5B N4B Pt 117.2(19) . . ?
N4B C5B C6B 123(4) . . ?
C5B C6B C7B 121(3) . . ?
O7B C7B C6B 128(2) . . ?
O7B C7B N8B 120(2) . . ?
C6B C7B N8B 112(2) . . ?
C3AB N8B N1B 106.8(19) . . ?
C3AB N8B C7B 124.0(16) . . ?
N1B N8B C7B 129.0(17) . . ?
C2P N1P C6P 120.4(13) . . ?
C2P N1P Pt 126.3(11) . . ?
C6P N1P Pt 113.4(10) . . ?
N1P C2P C3P 115.5(16) . . ?
C4P C3P C2P 121.3(18) . . ?
C3P C4P N5P 123.3(17) . . ?
C6P N5P C4P 113.8(16) . . ?
N5P C6P N1P 125.6(15) . . ?
N5P C6P C7P 118.7(15) . . ?
N1P C6P C7P 115.6(13) . . ?
N8P C7P N12P 128.0(15) . . ?
N8P C7P C6P 117.8(14) . . ?
N12P C7P C6P 114.1(13) . . ?
C9P N8P C7P 116.4(15) . . ?
N8P C9P C10P 124.1(15) . . ?
C11P C10P C9P 113.4(17) . . ?
N12P C11P C10P 120.5(17) . . ?
C11P N12P C7P 117.5(14) . . ?
C11P N12P Pt 127.2(11) . . ?
C7P N12P Pt 115.0(10) . . ?
O3N N1N O2N 123(3) . . ?
O3N N1N O1N 123(3) . . ?
O2N N1N O1N 114(3) . . ?
O4N N2N O6N 139(4) . . ?
O4N N2N O5N 109(4) . . ?
O6N N2N O5N 112(3) . . ?

loop_
_geom_bond_atom_site_label_1
_geom_bond_atom_site_label_2
_geom_bond_distance
_geom_bond_site_symmetry_2
_geom_bond_publ_flag
Pt N3A 1.92(2) 10_556 ?
Pt N3B 1.94(3) 10_556 ?
Pt N12P 2.000(12) . ?
Pt N1P 2.027(11) . ?
Pt N4A 2.12(2) . ?
Pt N4B 2.14(3) . ?
Pt Pt 3.1612(14) 10_556 ?
N1A C2A 1.329(5) . ?
N1A N8A 1.380(5) . ?
C2A N3A 1.351(5) . ?
N3A C3AA 1.349(5) . ?
C3AA N4A 1.319(5) . ?
C3AA N8A 1.377(5) . ?
N4A C5A 1.361(5) . ?
C5A C6A 1.369(5) . ?
C6A C7A 1.390(5) . ?
C7A O7A 1.25(2) . ?
C7A N8A 1.409(5) . ?
N1B C2B 1.329(5) . ?
N1B N8B 1.380(5) . ?
C2B N3B 1.352(5) . ?
N3B C3AB 1.348(5) . ?
C3AB N4B 1.318(5) . ?
C3AB N8B 1.377(5) . ?
N4B C5B 1.361(5) . ?
C5B C6B 1.368(5) . ?
C6B C7B 1.390(5) . ?
C7B O7B 1.24(3) . ?
C7B N8B 1.409(5) . ?
N1P C2P 1.313(18) . ?
N1P C6P 1.344(19) . ?
C2P C3P 1.38(2) . ?
C3P C4P 1.31(3) . ?
C4P N5P 1.34(2) . ?
N5P C6P 1.304(19) . ?
C6P C7P 1.49(2) . ?
C7P N8P 1.300(18) . ?
C7P N12P 1.345(18) . ?
N8P C9P 1.28(2) . ?
C9P C10P 1.48(2) . ?
C10P C11P 1.42(2) . ?
C11P N12P 1.340(19) . ?
N1N O3N 1.18(3) . ?
N1N O2N 1.25(3) . ?
N1N O1N 1.27(3) . ?
N2N O4N 1.17(3) . ?
N2N O6N 1.19(3) . ?
N2N O5N 1.26(4) . ?
